data_1529660
loop_
_publ_author_name
'Bode, V.H.'
'Voss, E.'

_publ_section_title
;
 Strukturen der Hexafluorometallate(III)
;
_journal_name_full 'Zeitschrift fuer Anorganische und Allgemeine Chemie'
_journal_page_first 1
_journal_page_last 16
_journal_volume 290
_journal_year 1957
_chemical_formula_sum 'Cs3 F6 Y'
_chemical_name_systematic 'Cs3 Y F6'
_space_group_IT_number 139
_symmetry_space_group_name_Hall '-I 4 2'
_symmetry_space_group_name_H-M 'I 4/m m m'
_cell_angle_alpha 90
_cell_angle_beta 90
_cell_angle_gamma 90
_cell_formula_units_Z 2
_cell_length_a 6.89
_cell_length_b 6.89
_cell_length_c 9.78
_cell_volume 464.277
_citation_journal_id_ASTM ZAACAB
_cod_data_source_file Bode_ZAACAB_1957_30.cif
_cod_data_source_block Cs3F6Y1
_cod_original_cell_volume 464.2771
_cod_original_formula_sum 'Cs3 F6 Y1'
_cod_database_code 1529660

loop_
_symmetry_equiv_pos_as_xyz
x,y,z
-y,x,z
-x,-y,z
y,-x,z
x,-y,-z
y,x,-z
-x,y,-z
-y,-x,-z
-x,-y,-z
y,-x,-z
x,y,-z
-y,x,-z
-x,y,z
-y,-x,z
x,-y,z
y,x,z
x+1/2,y+1/2,z+1/2
-y+1/2,x+1/2,z+1/2
-x+1/2,-y+1/2,z+1/2
y+1/2,-x+1/2,z+1/2
x+1/2,-y+1/2,-z+1/2
y+1/2,x+1/2,-z+1/2
-x+1/2,y+1/2,-z+1/2
-y+1/2,-x+1/2,-z+1/2
-x+1/2,-y+1/2,-z+1/2
y+1/2,-x+1/2,-z+1/2
x+1/2,y+1/2,-z+1/2
-y+1/2,x+1/2,-z+1/2
-x+1/2,y+1/2,z+1/2
-y+1/2,-x+1/2,z+1/2
x+1/2,-y+1/2,z+1/2
y+1/2,x+1/2,z+1/2

loop_
_atom_site_label
_atom_site_type_symbol
_atom_site_fract_x
_atom_site_fract_y
_atom_site_fract_z
_atom_site_occupancy
_atom_site_U_iso_or_equiv
Y1 Y+3 0 0 0 1 0.0
Cs1 Cs+1 0 0 0.5 1 0.0
F2 F-1 0.29 0 0 1 0.0
F1 F-1 0 0 0.21 1 0.0
Cs2 Cs+1 0 0.5 0.25 1 0.0
